data_7049725
loop_
_publ_author_name
'Wu, Qi'
'Liu, Xian'
'Xu, Siran'
'Pi, Hongbing'
'Han, Xue'
'Liu, Yang'
'Li, Yanjun'

_publ_section_title
;
 Synthesis, crystal structures and nonlinear optical properties of
 \b-RbCdI<sub>3</sub>&#x00B7;H<sub>2</sub>O and
 CsCdI<sub>3</sub>&#x00B7;H<sub>2</sub>O.
;
_journal_issue 20
_journal_name_full 'Dalton transactions (Cambridge, England : 2003)'
_journal_page_first 6787
_journal_page_last 6793
_journal_paper_doi 10.1039/c9dt01408j
_journal_volume 48
_journal_year 2019
_chemical_formula_moiety 'Cd2 I6, 2(H2 O), 2(Rb)'
_chemical_formula_sum 'Cd2 H4 I6 O2 Rb2'
_chemical_formula_weight 1193.17
_space_group_crystal_system monoclinic
_space_group_IT_number 7
_space_group_name_Hall 'P -2yc'
_space_group_name_H-M_alt 'P 1 c 1'
_symmetry_space_group_name_Hall 'P -2yc'
_symmetry_space_group_name_H-M 'P 1 c 1'
_atom_sites_solution_hydrogens difmap
_atom_sites_solution_primary direct
_audit_creation_date 2019-03-06
_audit_creation_method
;
Olex2 1.2
(compiled 2018.05.29 svn.r3508 for OlexSys, GUI svn.r5506)
;
_audit_update_record
;
2019-03-06 deposited with the CCDC.    2019-04-16 downloaded from the CCDC.
;
_cell_angle_alpha 90
_cell_angle_beta 90.113(4)
_cell_angle_gamma 90
_cell_formula_units_Z 2
_cell_length_a 8.7482(18)
_cell_length_b 7.4018(15)
_cell_length_c 14.741(3)
_cell_measurement_reflns_used 1313
_cell_measurement_temperature 296(2)
_cell_measurement_theta_max 20.66
_cell_measurement_theta_min 2.76
_cell_volume 954.5(3)
_computing_molecular_graphics 'Olex2 (Dolomanov et al., 2009)'
_computing_publication_material 'Olex2 (Dolomanov et al., 2009)'
_computing_structure_refinement 'XL (Sheldrick, 2008)'
_computing_structure_solution 'ShelXS (Sheldrick, 2008)'
_diffrn_ambient_temperature 296(2)
_diffrn_measured_fraction_theta_full 0.999
_diffrn_measured_fraction_theta_max 0.999
_diffrn_measurement_device_type 'Bruker APEX-II CCD'
_diffrn_measurement_method '\w scans'
_diffrn_radiation_type MoK\a
_diffrn_radiation_wavelength 0.71073
_diffrn_reflns_av_R_equivalents 0.0940
_diffrn_reflns_av_unetI/netI 0.0962
_diffrn_reflns_Laue_measured_fraction_full 0.999
_diffrn_reflns_Laue_measured_fraction_max 0.999
_diffrn_reflns_limit_h_max 8
_diffrn_reflns_limit_h_min -10
_diffrn_reflns_limit_k_max 8
_diffrn_reflns_limit_k_min -8
_diffrn_reflns_limit_l_max 16
_diffrn_reflns_limit_l_min -17
_diffrn_reflns_number 5335
_diffrn_reflns_point_group_measured_fraction_full 0.750
_diffrn_reflns_point_group_measured_fraction_max 0.750
_diffrn_reflns_theta_full 25.005
_diffrn_reflns_theta_max 25.005
_diffrn_reflns_theta_min 2.752
_diffrn_source 'fine-focus sealed tube'
_diffrn_standards_number 0
_exptl_absorpt_coefficient_mu 16.974
_exptl_absorpt_correction_T_max 0.484
_exptl_absorpt_correction_T_min 0.282
_exptl_absorpt_correction_type multi-scan
_exptl_absorpt_process_details 'Sheldrick, 2008'
_exptl_crystal_colour colorless
_exptl_crystal_density_diffrn 4.152
_exptl_crystal_description block
_exptl_crystal_F_000 1016
_exptl_crystal_size_max 0.1
_exptl_crystal_size_mid 0.06
_exptl_crystal_size_min 0.05
_refine_diff_density_max 2.552
_refine_diff_density_min -2.051
_refine_diff_density_rms 0.483
_refine_ls_abs_structure_details
;
 Classical Flack method preferred over Parsons because s.u. lower.
;
_refine_ls_abs_structure_Flack 0.04(6)
_refine_ls_extinction_method none
_refine_ls_goodness_of_fit_ref 0.969
_refine_ls_hydrogen_treatment constr
_refine_ls_matrix_type full
_refine_ls_number_parameters 109
_refine_ls_number_reflns 2539
_refine_ls_number_restraints 2
_refine_ls_restrained_S_all 0.968
_refine_ls_R_factor_all 0.0946
_refine_ls_R_factor_gt 0.0806
_refine_ls_shift/su_max 0.000
_refine_ls_shift/su_mean 0.000
_refine_ls_structure_factor_coef Fsqd
_refine_ls_weighting_details 'w=1/[\s^2^(Fo^2^)+(0.1200P)^2^] where P=(Fo^2^+2Fc^2^)/3'
_refine_ls_weighting_scheme calc
_refine_ls_wR_factor_gt 0.1857
_refine_ls_wR_factor_ref 0.1975
_reflns_Friedel_coverage 0.498
_reflns_Friedel_fraction_full 0.500
_reflns_Friedel_fraction_max 0.500
_reflns_number_gt 1891
_reflns_number_total 2539
_reflns_threshold_expression 'I > 2\s(I)'
_cod_data_source_file c9dt01408j2.cif
_cod_data_source_block t
_cod_depositor_comments 'Adding full bibliography for 7049725--7049726.cif.'
_cod_database_code 7049725
_shelx_shelxl_version_number 2014/7
_shelx_space_group_comment
;
The symmetry employed for this shelxl refinement is uniquely defined
by the following loop, which should always be used as a source of
symmetry information in preference to the above space-group names.
They are only intended as comments.
;
_shelx_estimated_absorpt_t_max 0.484
_shelx_estimated_absorpt_t_min 0.282
_olex2_refinement_description
;
1. Fixed Uiso
 At 1.5 times of:
  All O(H,H) groups
2.a Riding coordinates:
 O1(H1A,H1B), O2(H2A,H2B)
;
_olex2_submission_special_instructions 'No special instructions were received'

loop_
_space_group_symop_operation_xyz
'x, y, z'
'x, -y, z+1/2'

loop_
_atom_site_label
_atom_site_type_symbol
_atom_site_fract_x
_atom_site_fract_y
_atom_site_fract_z
_atom_site_U_iso_or_equiv
_atom_site_adp_type
_atom_site_occupancy
_atom_site_site_symmetry_order
_atom_site_calc_flag
_atom_site_refinement_flags_posn
Cd1 Cd 0.2526(4) 0.3512(4) 0.2630(3) 0.0444(8) Uani 1 1 d .
Cd2 Cd 0.7527(3) 0.2978(4) 0.2401(2) 0.0424(8) Uani 1 1 d .
I1 I 0.5039(3) 0.4806(4) 0.1610(2) 0.0533(8) Uani 1 1 d .
I2 I 0.2597(4) -0.0166(4) 0.2670(3) 0.0571(9) Uani 1 1 d .
I3 I 0.0037(3) 0.4860(4) 0.1634(2) 0.0528(8) Uani 1 1 d .
I4 I 0.2576(5) 0.4936(5) 0.4303(3) 0.0621(9) Uani 1 1 d .
I5 I 0.7577(5) -0.0382(5) 0.1743(3) 0.0749(12) Uani 1 1 d .
I6 I 0.7597(4) 0.3151(4) 0.4239(2) 0.0543(8) Uani 1 1 d .
O1 O 1.091(4) 1.056(4) 0.526(2) 0.056(9) Uani 1 1 d .
H1A H 1.0610 1.0386 0.5802 0.085 Uiso 1 1 d R
H1B H 1.0630 1.1619 0.5109 0.085 Uiso 1 1 d R
O2 O 0.595(5) 0.797(4) 0.405(3) 0.071(10) Uani 1 1 d .
H2A H 0.5652 0.6900 0.4164 0.106 Uiso 1 1 d R
H2B H 0.5675 0.8195 0.3502 0.106 Uiso 1 1 d R
Rb1 Rb 0.9263(7) 0.7990(9) 0.4086(6) 0.098(2) Uani 1 1 d .
Rb2 Rb 0.4261(7) 0.9551(11) 0.0237(5) 0.094(2) Uani 1 1 d .

loop_
_atom_site_aniso_label
_atom_site_aniso_U_11
_atom_site_aniso_U_22
_atom_site_aniso_U_33
_atom_site_aniso_U_23
_atom_site_aniso_U_13
_atom_site_aniso_U_12
Cd1 0.0312(15) 0.0434(14) 0.059(2) 0.0010(15) -0.0029(13) 0.0011(14)
Cd2 0.0326(15) 0.0393(15) 0.055(2) -0.0014(13) -0.0041(14) 0.0003(13)
I1 0.0231(13) 0.0650(18) 0.072(2) 0.0263(16) -0.0026(12) 0.0023(13)
I2 0.0516(19) 0.0428(14) 0.077(2) 0.0063(16) -0.0015(16) 0.0021(14)
I3 0.0252(13) 0.0619(17) 0.071(2) 0.0258(16) -0.0026(13) 0.0004(13)
I4 0.0517(19) 0.0709(19) 0.064(2) -0.0028(17) -0.0024(16) 0.0016(16)
I5 0.054(2) 0.0621(19) 0.109(3) -0.029(2) -0.007(2) 0.0027(18)
I6 0.0516(18) 0.0570(17) 0.0541(19) 0.0040(16) -0.0029(15) -0.0030(16)
O1 0.047(18) 0.041(16) 0.08(3) 0.004(15) -0.003(17) 0.010(14)
O2 0.09(3) 0.030(15) 0.09(3) 0.000(16) -0.01(2) -0.007(17)
Rb1 0.049(3) 0.079(4) 0.167(7) 0.006(4) -0.011(4) -0.007(3)
Rb2 0.048(3) 0.128(5) 0.106(5) -0.010(4) 0.003(3) 0.000(3)

loop_
_atom_type_symbol
_atom_type_description
_atom_type_scat_dispersion_real
_atom_type_scat_dispersion_imag
_atom_type_scat_source
Rb Rb -0.9393 2.9676 'International Tables Vol C Tables 4.2.6.8 and 6.1.1.4'
Cd Cd -0.8075 1.2024 'International Tables Vol C Tables 4.2.6.8 and 6.1.1.4'
I I -0.4742 1.8119 'International Tables Vol C Tables 4.2.6.8 and 6.1.1.4'
O O 0.0106 0.0060 'International Tables Vol C Tables 4.2.6.8 and 6.1.1.4'
H H 0.0000 0.0000 'International Tables Vol C Tables 4.2.6.8 and 6.1.1.4'

loop_
_geom_angle_atom_site_label_1
_geom_angle_atom_site_label_2
_geom_angle_atom_site_label_3
_geom_angle
_geom_angle_site_symmetry_1
_geom_angle_site_symmetry_3
I2 Cd1 I1 109.40(14) . .
I2 Cd1 I3 112.60(16) . .
I3 Cd1 I1 101.79(14) . .
I4 Cd1 I1 110.11(17) . .
I4 Cd1 I2 111.85(17) . .
I4 Cd1 I3 110.62(16) . .
I1 Cd2 I3 101.40(12) . 1_655
I5 Cd2 I1 108.10(16) . .
I5 Cd2 I3 107.42(16) . 1_655
I5 Cd2 I6 113.99(16) . .
I6 Cd2 I1 114.01(14) . .
I6 Cd2 I3 111.01(14) . 1_655
Cd1 I1 Rb2 114.99(14) . .
Cd2 I1 Cd1 102.59(13) . .
Cd2 I1 Rb2 137.92(15) . .
Cd1 I2 Rb1 110.50(16) . 1_445
Cd1 I2 Rb2 92.42(17) . 1_545
Cd1 I2 Rb2 85.24(17) . 2_565
Rb1 I2 Rb2 140.34(19) 1_445 1_545
Rb1 I2 Rb2 78.79(17) 1_445 2_565
Rb2 I2 Rb2 136.9(2) 1_545 2_565
Cd1 I3 Cd2 102.56(13) . 1_455
Cd1 I4 Rb1 98.6(2) . 1_455
Cd1 I4 Rb2 89.73(17) . 2_565
Rb1 I4 Rb2 148.43(19) 1_455 2_565
Cd2 I5 Rb1 88.44(17) . 1_545
Cd2 I5 Rb2 102.71(18) . 1_545
Rb2 I5 Rb1 145.51(19) 1_545 1_545
Cd2 I6 Rb1 89.62(17) . .
Cd2 I6 Rb1 84.73(16) . 1_545
Cd2 I6 Rb2 110.05(17) . 2_565
Rb1 I6 Rb1 136.51(18) . 1_545
Rb2 I6 Rb1 142.32(17) 2_565 .
Rb2 I6 Rb1 78.79(15) 2_565 1_545
H1A O1 H1B 107.2 . .
Rb1 O1 H1A 107.9 . .
Rb1 O1 H1B 107.8 . .
Rb2 O1 H1A 108.1 2_675 .
Rb2 O1 H1B 107.8 2_675 .
Rb2 O1 Rb1 117.6(11) 2_675 .
H2A O2 H2B 107.0 . .
Rb1 O2 H2A 107.6 . .
Rb1 O2 H2B 107.2 . .
Rb1 O2 Rb2 119.2(13) . 2_575
Rb2 O2 H2A 107.8 2_575 .
Rb2 O2 H2B 107.5 2_575 .
I2 Rb1 I5 72.44(17) 1_665 1_565
I2 Rb1 I6 130.3(2) 1_665 .
I2 Rb1 I6 88.22(14) 1_665 1_565
I2 Rb1 H2A 147.5 1_665 .
I2 Rb1 H2B 124.9 1_665 .
I2 Rb1 Rb2 52.69(13) 1_665 2_675
I2 Rb1 Rb2 135.7(2) 1_665 2_575
I4 Rb1 I2 70.58(14) 1_655 1_665
I4 Rb1 I5 123.8(2) 1_655 1_565
I4 Rb1 I6 73.98(14) 1_655 .
I4 Rb1 I6 147.82(19) 1_655 1_565
I4 Rb1 H2A 127.3 1_655 .
I4 Rb1 H2B 143.9 1_655 .
I4 Rb1 Rb2 60.66(14) 1_655 2_675
I4 Rb1 Rb2 151.1(2) 1_655 2_575
I5 Rb1 I6 68.31(13) 1_565 1_565
I5 Rb1 H2A 75.3 1_565 .
I5 Rb1 H2B 52.8 1_565 .
I5 Rb1 Rb2 82.01(16) 1_565 2_575
I5 Rb1 Rb2 120.57(19) 1_565 2_675
I6 Rb1 I5 101.17(19) . 1_565
I6 Rb1 I6 136.51(18) . 1_565
I6 Rb1 H2A 53.5 . .
I6 Rb1 H2A 83.3 1_565 .
I6 Rb1 H2B 72.3 . .
I6 Rb1 H2B 68.2 1_565 .
I6 Rb1 Rb2 87.30(16) 1_565 2_675
I6 Rb1 Rb2 48.31(12) 1_565 2_575
I6 Rb1 Rb2 89.27(15) . 2_575
I6 Rb1 Rb2 130.0(2) . 2_675
O1 Rb1 I2 73.7(7) . 1_665
O1 Rb1 I4 87.8(6) . 1_655
O1 Rb1 I5 119.9(7) . 1_565
O1 Rb1 I6 138.3(7) . .
O1 Rb1 I6 62.5(6) . 1_565
O1 Rb1 H2A 127.6 . .
O1 Rb1 H2B 126.5 . .
O1 Rb1 Rb2 31.2(6) . 2_675
O1 Rb1 Rb2 89.6(6) . 2_575
O2 Rb1 I2 138.7(8) . 1_665
O2 Rb1 I4 141.6(6) . 1_655
O2 Rb1 I5 67.1(8) . 1_565
O2 Rb1 I6 69.5(6) . 1_565
O2 Rb1 I6 67.7(6) . .
O2 Rb1 O1 120.2(10) . .
O2 Rb1 H2A 14.4 . .
O2 Rb1 H2B 14.5 . .
O2 Rb1 Rb2 151.3(8) . 2_675
O2 Rb1 Rb2 30.6(7) . 2_575
H2A Rb1 H2B 24.2 . .
Rb2 Rb1 H2A 40.1 2_575 .
Rb2 Rb1 H2A 156.8 2_675 .
Rb2 Rb1 H2B 155.4 2_675 .
Rb2 Rb1 H2B 40.1 2_575 .
Rb2 Rb1 Rb2 120.7(2) 2_675 2_575
I1 Rb2 Rb1 109.36(17) . 2_574
I1 Rb2 Rb1 128.22(19) . 2_474
I2 Rb2 I1 127.7(2) 2_564 .
I2 Rb2 I1 69.70(15) 1_565 .
I2 Rb2 I2 135.9(2) 1_565 2_564
I2 Rb2 I4 103.37(19) 1_565 2_564
I2 Rb2 Rb1 87.47(18) 2_564 2_574
I2 Rb2 Rb1 48.52(14) 2_564 2_474
I2 Rb2 Rb1 128.3(2) 1_565 2_574
I2 Rb2 Rb1 87.98(16) 1_565 2_474
I4 Rb2 I1 60.41(14) 2_564 .
I4 Rb2 I2 68.40(14) 2_564 2_564
I4 Rb2 Rb1 82.01(16) 2_564 2_474
I4 Rb2 Rb1 121.25(19) 2_564 2_574
I5 Rb2 I1 65.26(15) 1_565 .
I5 Rb2 I2 147.7(2) 1_565 2_564
I5 Rb2 I2 74.71(17) 1_565 1_565
I5 Rb2 I4 121.9(2) 1_565 2_564
I5 Rb2 I6 68.63(14) 1_565 2_564
I5 Rb2 Rb1 60.64(15) 1_565 2_574
I5 Rb2 Rb1 152.9(2) 1_565 2_474
I6 Rb2 I1 67.52(13) 2_564 .
I6 Rb2 I2 88.44(17) 2_564 2_564
I6 Rb2 I2 132.1(2) 2_564 1_565
I6 Rb2 I4 72.93(15) 2_564 2_564
I6 Rb2 Rb1 136.2(2) 2_564 2_474
I6 Rb2 Rb1 52.90(12) 2_564 2_574
O1 Rb2 I1 97.8(6) 2_474 .
O1 Rb2 I2 67.3(7) 2_474 1_565
O1 Rb2 I2 70.0(7) 2_474 2_564
O1 Rb2 I4 66.5(6) 2_474 2_564
O1 Rb2 I5 141.9(8) 2_474 1_565
O1 Rb2 I6 138.7(7) 2_474 2_564
O1 Rb2 O2 121.8(11) 2_474 2_574
O1 Rb2 Rb1 152.0(7) 2_474 2_574
O1 Rb2 Rb1 31.3(6) 2_474 2_474
O2 Rb2 I1 138.2(8) 2_574 .
O2 Rb2 I2 63.5(8) 2_574 2_564
O2 Rb2 I2 135.1(7) 2_574 1_565
O2 Rb2 I4 120.8(8) 2_574 2_564
O2 Rb2 I5 87.5(9) 2_574 1_565
O2 Rb2 I6 73.3(7) 2_574 2_564
O2 Rb2 Rb1 30.2(8) 2_574 2_574
O2 Rb2 Rb1 90.5(8) 2_574 2_474
Rb1 Rb2 Rb1 120.7(2) 2_474 2_574

loop_
_geom_bond_atom_site_label_1
_geom_bond_atom_site_label_2
_geom_bond_distance
_geom_bond_site_symmetry_2
Cd1 I1 2.833(5) .
Cd1 I2 2.723(4) .
Cd1 I3 2.807(5) .
Cd1 I4 2.683(5) .
Cd2 I1 2.814(4) .
Cd2 I3 2.837(4) 1_655
Cd2 I5 2.670(4) .
Cd2 I6 2.713(4) .
I1 Rb2 4.109(9) .
I2 Rb1 3.840(8) 1_445
I2 Rb2 4.076(9) 2_565
I2 Rb2 3.879(8) 1_545
I3 Cd2 2.837(4) 1_455
I4 Rb1 3.689(8) 1_455
I4 Rb2 3.885(8) 2_565
I5 Rb1 3.942(10) 1_545
I5 Rb2 3.650(8) 1_545
I6 Rb1 3.873(7) .
I6 Rb1 4.095(7) 1_545
I6 Rb2 3.835(7) 2_565
O1 H1A 0.8518 .
O1 H1B 0.8510 .
O1 Rb1 2.94(3) .
O1 Rb2 2.94(3) 2_675
O2 H2A 0.8513 .
O2 H2B 0.8507 .
O2 Rb1 2.90(4) .
O2 Rb2 2.94(4) 2_575
Rb1 I2 3.840(8) 1_665
Rb1 I4 3.689(8) 1_655
Rb1 I5 3.942(10) 1_565
Rb1 I6 4.095(7) 1_565
Rb1 H2A 3.2621 .
Rb1 H2B 3.2564 .
Rb1 Rb2 5.037(10) 2_575
Rb1 Rb2 5.028(10) 2_675
Rb2 I2 3.879(8) 1_565
Rb2 I2 4.076(9) 2_564
Rb2 I4 3.885(8) 2_564
Rb2 I5 3.650(8) 1_565
Rb2 I6 3.835(7) 2_564
Rb2 O1 2.94(3) 2_474
Rb2 O2 2.94(4) 2_574
Rb2 Rb1 5.028(10) 2_474
Rb2 Rb1 5.037(10) 2_574
